data_4127744
loop_
_publ_author_name
'Wang, Yuwen'
'Karni, Miriam'
'Yao, Shenglai'
'Kaushansky, Alexander'
'Apeloig, Yitzhak'
'Driess, Matthias'

_publ_section_title
;
 Synthesis of an Isolable Bis(silylene)-Stabilized Silylone and Its
 Reactivity Toward Small Gaseous Molecules.
;
_journal_issue 32
_journal_name_full 'Journal of the American Chemical Society'
_journal_page_first 12916
_journal_page_last 12927
_journal_paper_doi 10.1021/jacs.9b06603
_journal_volume 141
_journal_year 2019
_chemical_formula_sum 'C45 H64 N6 O Si3'
_chemical_formula_weight 789.29
_space_group_crystal_system triclinic
_space_group_IT_number 2
_space_group_name_Hall '-P 1'
_space_group_name_H-M_alt 'P -1'
_symmetry_space_group_name_Hall '-P 1'
_symmetry_space_group_name_H-M 'P -1'
_atom_sites_solution_hydrogens mixed
_audit_creation_method 'CrysAlisPro 1.171.38.46 (Rigaku OD, 2015)'
_cell_angle_alpha 70.283(4)
_cell_angle_beta 88.832(4)
_cell_angle_gamma 80.984(4)
_cell_formula_units_Z 2
_cell_length_a 9.6926(4)
_cell_length_b 13.9099(6)
_cell_length_c 17.6215(8)
_cell_measurement_reflns_used 5378
_cell_measurement_temperature 293(2)
_cell_measurement_theta_max 73.1250
_cell_measurement_theta_min 2.5910
_cell_volume 2207.51(18)
_computing_cell_refinement 'CrysAlisPro 1.171.38.46 (Rigaku OD, 2015)'
_computing_data_collection 'CrysAlisPro 1.171.38.46 (Rigaku OD, 2015)'
_computing_data_reduction 'CrysAlisPro 1.171.38.46 (Rigaku OD, 2015)'
_computing_structure_refinement 'SHELXL-2018/3 (Sheldrick, 2018)'
_diffrn_ambient_temperature 293(2)
_diffrn_measured_fraction_theta_full 0.998
_diffrn_measured_fraction_theta_max 0.998
_diffrn_measurement_device 'four-circle diffractometer'
_diffrn_measurement_device_type 'SuperNova, Single source at offset, Atlas'
_diffrn_radiation_monochromator mirror
_diffrn_radiation_type CuK\a
_diffrn_radiation_wavelength 1.54184
_diffrn_reflns_av_R_equivalents 0.0397
_diffrn_reflns_av_unetI/netI 0.0509
_diffrn_reflns_Laue_measured_fraction_full 0.998
_diffrn_reflns_Laue_measured_fraction_max 0.998
_diffrn_reflns_limit_h_max 11
_diffrn_reflns_limit_h_min -11
_diffrn_reflns_limit_k_max 12
_diffrn_reflns_limit_k_min -16
_diffrn_reflns_limit_l_max 21
_diffrn_reflns_limit_l_min -21
_diffrn_reflns_number 14939
_diffrn_reflns_point_group_measured_fraction_full 0.998
_diffrn_reflns_point_group_measured_fraction_max 0.998
_diffrn_reflns_theta_full 67.496
_diffrn_reflns_theta_max 67.496
_diffrn_reflns_theta_min 2.665
_exptl_absorpt_coefficient_mu 1.299
_exptl_absorpt_correction_T_max 1.00000
_exptl_absorpt_correction_T_min 0.38799
_exptl_absorpt_correction_type multi-scan
_exptl_absorpt_process_details
;
CrysAlisPro 1.171.38.46 (Rigaku Oxford Diffraction, 2015)
Empirical absorption correction using spherical harmonics,
 implemented in SCALE3 ABSPACK scaling algorithm.
;
_exptl_crystal_colour colourless
_exptl_crystal_density_diffrn 1.187
_exptl_crystal_description plate
_exptl_crystal_F_000 852
_exptl_crystal_size_max 0.210
_exptl_crystal_size_mid 0.114
_exptl_crystal_size_min 0.046
_refine_diff_density_max 0.507
_refine_diff_density_min -0.341
_refine_diff_density_rms 0.071
_refine_ls_extinction_method none
_refine_ls_goodness_of_fit_ref 1.054
_refine_ls_hydrogen_treatment mixed
_refine_ls_matrix_type full
_refine_ls_number_parameters 534
_refine_ls_number_reflns 7933
_refine_ls_number_restraints 0
_refine_ls_restrained_S_all 1.054
_refine_ls_R_factor_all 0.0690
_refine_ls_R_factor_gt 0.0549
_refine_ls_shift/su_max 0.000
_refine_ls_shift/su_mean 0.000
_refine_ls_structure_factor_coef Fsqd
_refine_ls_weighting_details 'w=1/[\s^2^(Fo^2^)+(0.0958P)^2^+0.0973P] where P=(Fo^2^+2Fc^2^)/3'
_refine_ls_weighting_scheme calc
_refine_ls_wR_factor_gt 0.1438
_refine_ls_wR_factor_ref 0.1588
_reflns_Friedel_coverage 0.000
_reflns_number_gt 6317
_reflns_number_total 7933
_reflns_threshold_expression 'I > 2\s(I)'
_cod_data_source_file ja9b06603_si_002.cif
_cod_data_source_block Compound-7
_cod_database_code 4127744
_shelx_shelxl_version_number 2018/3
_shelx_space_group_comment
;
The symmetry employed for this shelxl refinement is uniquely defined
by the following loop, which should always be used as a source of
symmetry information in preference to the above space-group names.
They are only intended as comments.
;
_shelx_estimated_absorpt_t_min 0.772
_shelx_estimated_absorpt_t_max 0.943

loop_
_space_group_symop_operation_xyz
'x, y, z'
'-x, -y, -z'

loop_
_atom_site_label
_atom_site_type_symbol
_atom_site_fract_x
_atom_site_fract_y
_atom_site_fract_z
_atom_site_U_iso_or_equiv
_atom_site_adp_type
_atom_site_occupancy
_atom_site_site_symmetry_order
_atom_site_calc_flag
_atom_site_refinement_flags_posn
_atom_site_refinement_flags_adp
Si3 Si 0.49836(7) 0.36007(5) 0.17816(4) 0.03117(18) Uani 1 1 d . .
Si1 Si 0.42101(6) 0.20866(4) 0.17269(4) 0.02644(16) Uani 1 1 d . .
Si2 Si 0.50559(7) 0.36982(4) 0.30957(4) 0.02754(17) Uani 1 1 d . .
O1 O 0.58073(19) 0.15988(12) 0.31578(10) 0.0348(4) Uani 1 1 d . .
N3 N 0.7434(2) 0.40329(15) 0.28576(12) 0.0298(4) Uani 1 1 d . .
N4 N 0.5494(2) 0.48896(14) 0.31587(12) 0.0273(4) Uani 1 1 d . .
N1 N 0.2416(2) 0.08078(15) 0.12949(13) 0.0334(5) Uani 1 1 d . .
N2 N 0.3610(2) 0.21685(15) 0.07722(12) 0.0311(4) Uani 1 1 d . .
C12 C 0.5958(2) 0.25740(17) 0.39770(14) 0.0286(5) Uani 1 1 d . .
C24 C 0.6928(2) 0.48033(16) 0.30801(13) 0.0262(5) Uani 1 1 d . .
C1 C 0.5522(3) 0.08731(17) 0.21837(15) 0.0296(5) Uani 1 1 d . .
C6 C 0.6116(2) 0.07377(17) 0.29369(15) 0.0296(5) Uani 1 1 d . .
C40 C 0.1177(3) 0.24040(18) 0.02547(15) 0.0317(5) Uani 1 1 d . .
C11 C 0.6275(2) 0.16073(17) 0.38858(14) 0.0279(5) Uani 1 1 d . .
C2 C 0.5813(3) 0.00478(19) 0.19013(16) 0.0349(5) Uani 1 1 d . .
H2 H 0.544231 0.010226 0.140306 0.042 Uiso 1 1 calc R U
C31 C 0.2394(3) 0.17134(17) 0.07796(14) 0.0300(5) Uani 1 1 d . .
C10 C 0.6985(3) 0.07232(17) 0.44590(15) 0.0301(5) Uani 1 1 d . .
C25 C 0.7774(2) 0.54594(17) 0.33535(15) 0.0314(5) Uani 1 1 d . .
C13 C 0.6303(3) 0.26275(19) 0.47195(15) 0.0344(5) Uani 1 1 d . .
H13 H 0.608694 0.325197 0.481384 0.041 Uiso 1 1 calc R U
C16 C 0.4483(3) 0.58447(17) 0.31093(15) 0.0298(5) Uani 1 1 d . .
C30 C 0.7859(3) 0.5316(2) 0.41684(16) 0.0380(6) Uani 1 1 d . .
H30 H 0.735453 0.485281 0.452682 0.046 Uiso 1 1 calc R U
C7 C 0.7430(3) -0.02909(17) 0.42779(15) 0.0323(5) Uani 1 1 d . .
C41 C 0.0541(3) 0.32391(19) 0.04634(16) 0.0371(6) Uani 1 1 d . .
H41 H 0.089773 0.336538 0.090064 0.045 Uiso 1 1 calc R U
C5 C 0.6909(3) -0.01672(17) 0.34343(15) 0.0308(5) Uani 1 1 d . .
C4 C 0.7167(3) -0.09679(18) 0.31161(16) 0.0370(6) Uani 1 1 d . .
H4 H 0.769814 -0.159196 0.342213 0.044 Uiso 1 1 calc R U
C15 C 0.7318(3) 0.0824(2) 0.51897(15) 0.0375(6) Uani 1 1 d . .
H15 H 0.778446 0.025303 0.559601 0.045 Uiso 1 1 calc R U
C32 C 0.4324(3) 0.2553(2) -0.00090(15) 0.0353(5) Uani 1 1 d . .
C3 C 0.6659(3) -0.08641(19) 0.23620(17) 0.0390(6) Uani 1 1 d . .
H3 H 0.688180 -0.140445 0.215993 0.047 Uiso 1 1 calc R U
C45 C 0.0646(3) 0.2241(2) -0.04126(16) 0.0378(6) Uani 1 1 d . .
H45 H 0.105396 0.168116 -0.055920 0.045 Uiso 1 1 calc R U
C20 C 0.8916(3) 0.35635(19) 0.28606(16) 0.0352(5) Uani 1 1 d . .
C26 C 0.8510(3) 0.61636(19) 0.28211(18) 0.0375(6) Uani 1 1 d . .
H26 H 0.844186 0.628137 0.227043 0.045 Uiso 1 1 calc R U
C44 C -0.0492(3) 0.2914(2) -0.08590(17) 0.0439(7) Uani 1 1 d . .
H44 H -0.082957 0.280917 -0.131049 0.053 Uiso 1 1 calc R U
C18 C 0.3397(3) 0.60646(19) 0.24227(16) 0.0363(6) Uani 1 1 d . .
H18A H 0.386552 0.614837 0.192448 0.054 Uiso 1 1 calc R U
H18B H 0.276238 0.668629 0.237742 0.054 Uiso 1 1 calc R U
H18C H 0.288643 0.549632 0.253772 0.054 Uiso 1 1 calc R U
C14 C 0.6971(3) 0.1754(2) 0.53263(16) 0.0397(6) Uani 1 1 d . .
H14 H 0.718470 0.179723 0.582486 0.048 Uiso 1 1 calc R U
C9 C 0.9033(3) -0.0553(2) 0.43345(18) 0.0425(6) Uani 1 1 d . .
H9A H 0.932219 -0.116064 0.419278 0.064 Uiso 1 1 calc R U
H9B H 0.935536 -0.067697 0.487591 0.064 Uiso 1 1 calc R U
H9C H 0.942261 0.001605 0.397031 0.064 Uiso 1 1 calc R U
C8 C 0.6801(3) -0.1165(2) 0.48991(17) 0.0429(6) Uani 1 1 d . .
H8A H 0.579973 -0.100222 0.485595 0.064 Uiso 1 1 calc R U
H8B H 0.711391 -0.123796 0.543199 0.064 Uiso 1 1 calc R U
H8C H 0.709611 -0.180092 0.479786 0.064 Uiso 1 1 calc R U
C34 C 0.4313(3) 0.1804(2) -0.04721(17) 0.0447(6) Uani 1 1 d . .
H34A H 0.471213 0.111949 -0.013495 0.067 Uiso 1 1 calc R U
H34B H 0.485223 0.201539 -0.094607 0.067 Uiso 1 1 calc R U
H34C H 0.336832 0.180636 -0.062671 0.067 Uiso 1 1 calc R U
C28 C 0.9445(3) 0.6532(2) 0.3929(2) 0.0513(8) Uani 1 1 d . .
H28 H 1.002144 0.688095 0.412101 0.062 Uiso 1 1 calc R U
C36 C 0.1265(3) 0.0194(2) 0.15051(18) 0.0423(6) Uani 1 1 d . .
C29 C 0.8687(3) 0.5856(2) 0.44595(19) 0.0466(7) Uani 1 1 d . .
H29 H 0.872751 0.575974 0.500746 0.056 Uiso 1 1 calc R U
C22 C 0.9739(3) 0.4258(2) 0.22152(17) 0.0429(6) Uani 1 1 d . .
H22A H 0.917331 0.457633 0.172766 0.064 Uiso 1 1 calc R U
H22B H 1.056912 0.384994 0.211237 0.064 Uiso 1 1 calc R U
H22C H 0.999430 0.478364 0.239927 0.064 Uiso 1 1 calc R U
C19 C 0.3764(3) 0.5663(2) 0.39092(16) 0.0404(6) Uani 1 1 d . .
H19A H 0.333584 0.505254 0.403416 0.061 Uiso 1 1 calc R U
H19B H 0.306116 0.624730 0.387113 0.061 Uiso 1 1 calc R U
H19C H 0.444141 0.557303 0.432738 0.061 Uiso 1 1 calc R U
C42 C -0.0621(3) 0.3889(2) 0.00274(18) 0.0444(7) Uani 1 1 d . .
H42 H -0.106157 0.443107 0.018563 0.053 Uiso 1 1 calc R U
C43 C -0.1125(3) 0.3731(2) -0.06424(18) 0.0443(7) Uani 1 1 d . .
H43 H -0.188915 0.417659 -0.094407 0.053 Uiso 1 1 calc R U
C17 C 0.5150(3) 0.68234(19) 0.29150(19) 0.0426(6) Uani 1 1 d . .
H17A H 0.575502 0.676352 0.335852 0.064 Uiso 1 1 calc R U
H17B H 0.443008 0.741266 0.282663 0.064 Uiso 1 1 calc R U
H17C H 0.568195 0.690827 0.243782 0.064 Uiso 1 1 calc R U
C27 C 0.9353(3) 0.6695(2) 0.3114(2) 0.0486(7) Uani 1 1 d . .
H27 H 0.985560 0.716218 0.275810 0.058 Uiso 1 1 calc R U
C35 C 0.3652(4) 0.3649(2) -0.05278(18) 0.0502(7) Uani 1 1 d . .
H35A H 0.272465 0.363541 -0.070009 0.075 Uiso 1 1 calc R U
H35B H 0.420343 0.389663 -0.099161 0.075 Uiso 1 1 calc R U
H35C H 0.360933 0.410084 -0.021625 0.075 Uiso 1 1 calc R U
C33 C 0.5864(3) 0.2554(3) 0.01667(18) 0.0514(8) Uani 1 1 d . .
H33A H 0.593597 0.308711 0.038860 0.077 Uiso 1 1 calc R U
H33B H 0.636264 0.268010 -0.032481 0.077 Uiso 1 1 calc R U
H33C H 0.625838 0.189432 0.054635 0.077 Uiso 1 1 calc R U
C21 C 0.9652(3) 0.3235(3) 0.36861(19) 0.0604(9) Uani 1 1 d . .
H21A H 0.976534 0.383875 0.381188 0.091 Uiso 1 1 calc R U
H21B H 1.055221 0.283729 0.367868 0.091 Uiso 1 1 calc R U
H21C H 0.910033 0.282292 0.408753 0.091 Uiso 1 1 calc R U
C39 C 0.1566(4) -0.0465(3) 0.2397(2) 0.0678(11) Uani 1 1 d . .
H39A H 0.253431 -0.077055 0.247688 0.102 Uiso 1 1 calc R U
H39B H 0.099622 -0.100208 0.254740 0.102 Uiso 1 1 calc R U
H39C H 0.135422 -0.003623 0.272501 0.102 Uiso 1 1 calc R U
C38 C -0.0228(3) 0.0762(2) 0.1415(2) 0.0556(8) Uani 1 1 d . .
H38A H -0.029289 0.128200 0.166529 0.083 Uiso 1 1 calc R U
H38B H -0.084447 0.027875 0.167095 0.083 Uiso 1 1 calc R U
H38C H -0.049012 0.108243 0.085314 0.083 Uiso 1 1 calc R U
C23 C 0.8887(3) 0.2598(2) 0.2628(3) 0.0624(10) Uani 1 1 d . .
H23A H 0.843175 0.211191 0.303688 0.094 Uiso 1 1 calc R U
H23B H 0.982632 0.228578 0.258117 0.094 Uiso 1 1 calc R U
H23C H 0.838435 0.279098 0.212149 0.094 Uiso 1 1 calc R U
C37 C 0.1444(4) -0.0522(3) 0.1004(3) 0.0700(11) Uani 1 1 d . .
H37A H 0.130314 -0.011641 0.044217 0.105 Uiso 1 1 calc R U
H37B H 0.077228 -0.098613 0.115774 0.105 Uiso 1 1 calc R U
H37C H 0.237077 -0.091291 0.109737 0.105 Uiso 1 1 calc R U
N6 N 0.3338(3) 0.36021(17) 0.33703(16) 0.0377(5) Uani 1 1 d . .
N5 N 0.2772(2) 0.20640(17) 0.23253(13) 0.0330(5) Uani 1 1 d . .
H1 H 0.270(4) 0.385(2) 0.308(2) 0.041(9) Uiso 1 1 d . .
H5 H 0.292(3) 0.228(2) 0.2744(17) 0.027(7) Uiso 1 1 d . .
H8 H 0.621(4) 0.380(2) 0.1397(19) 0.049(9) Uiso 1 1 d . .
H9 H 0.319(4) 0.329(3) 0.389(2) 0.049(9) Uiso 1 1 d . .
H6 H 0.236(4) 0.151(3) 0.246(2) 0.051(9) Uiso 1 1 d . .
H7 H 0.399(4) 0.442(3) 0.134(2) 0.060(10) Uiso 1 1 d . .

loop_
_atom_site_aniso_label
_atom_site_aniso_U_11
_atom_site_aniso_U_22
_atom_site_aniso_U_33
_atom_site_aniso_U_23
_atom_site_aniso_U_13
_atom_site_aniso_U_12
Si3 0.0390(4) 0.0250(3) 0.0284(3) -0.0067(2) -0.0065(3) -0.0058(3)
Si1 0.0269(3) 0.0257(3) 0.0259(3) -0.0078(2) -0.0055(2) -0.0032(2)
Si2 0.0296(3) 0.0236(3) 0.0280(3) -0.0074(2) -0.0059(2) -0.0022(2)
O1 0.0442(10) 0.0258(8) 0.0322(9) -0.0099(7) -0.0161(8) 0.0037(7)
N3 0.0267(10) 0.0300(10) 0.0311(10) -0.0090(8) -0.0022(8) -0.0025(8)
N4 0.0246(10) 0.0265(9) 0.0297(10) -0.0093(8) -0.0035(8) -0.0011(7)
N1 0.0340(11) 0.0315(10) 0.0341(11) -0.0091(8) -0.0060(9) -0.0068(8)
N2 0.0303(11) 0.0347(10) 0.0280(10) -0.0087(8) -0.0041(8) -0.0083(8)
C12 0.0263(11) 0.0281(11) 0.0296(12) -0.0078(9) -0.0039(9) -0.0026(9)
C24 0.0267(11) 0.0239(10) 0.0242(11) -0.0037(8) -0.0044(9) -0.0019(8)
C1 0.0281(12) 0.0276(11) 0.0311(12) -0.0075(9) -0.0057(9) -0.0033(9)
C6 0.0277(12) 0.0250(11) 0.0362(13) -0.0102(9) -0.0041(10) -0.0045(9)
C40 0.0333(13) 0.0302(11) 0.0296(12) -0.0065(9) -0.0044(10) -0.0065(9)
C11 0.0270(12) 0.0306(11) 0.0240(11) -0.0061(9) -0.0047(9) -0.0049(9)
C2 0.0366(14) 0.0332(12) 0.0354(13) -0.0121(10) -0.0052(11) -0.0055(10)
C31 0.0327(13) 0.0308(12) 0.0278(12) -0.0113(10) -0.0044(10) -0.0053(9)
C10 0.0272(12) 0.0271(11) 0.0322(12) -0.0055(9) -0.0042(10) -0.0027(9)
C25 0.0255(12) 0.0280(11) 0.0395(14) -0.0114(10) -0.0076(10) 0.0001(9)
C13 0.0404(14) 0.0334(12) 0.0303(13) -0.0117(10) -0.0044(10) -0.0063(10)
C16 0.0286(12) 0.0266(11) 0.0330(13) -0.0110(9) -0.0069(10) 0.0025(9)
C30 0.0373(14) 0.0347(13) 0.0400(15) -0.0121(11) -0.0105(11) 0.0007(10)
C7 0.0305(13) 0.0272(11) 0.0325(13) -0.0034(9) -0.0079(10) 0.0012(9)
C41 0.0377(14) 0.0343(12) 0.0390(14) -0.0114(11) -0.0047(11) -0.0062(10)
C5 0.0303(12) 0.0257(11) 0.0322(13) -0.0044(9) -0.0041(10) -0.0034(9)
C4 0.0385(14) 0.0233(11) 0.0431(15) -0.0055(10) -0.0064(11) 0.0014(10)
C15 0.0376(14) 0.0379(13) 0.0282(13) -0.0020(10) -0.0086(10) 0.0001(10)
C32 0.0375(14) 0.0381(13) 0.0290(13) -0.0078(10) 0.0007(10) -0.0096(10)
C3 0.0434(15) 0.0295(12) 0.0451(15) -0.0159(11) -0.0044(12) -0.0009(10)
C45 0.0389(14) 0.0350(13) 0.0391(14) -0.0114(11) -0.0101(11) -0.0054(10)
C20 0.0261(12) 0.0341(12) 0.0393(14) -0.0065(10) 0.0002(10) 0.0000(9)
C26 0.0309(13) 0.0327(12) 0.0494(16) -0.0152(11) 0.0024(11) -0.0039(10)
C44 0.0421(15) 0.0465(15) 0.0383(15) -0.0055(12) -0.0163(12) -0.0109(12)
C18 0.0339(13) 0.0345(12) 0.0346(13) -0.0073(10) -0.0082(11) 0.0026(10)
C14 0.0489(16) 0.0413(14) 0.0272(13) -0.0101(10) -0.0089(11) -0.0042(11)
C9 0.0318(14) 0.0428(14) 0.0499(16) -0.0160(12) -0.0125(12) 0.0047(11)
C8 0.0526(17) 0.0320(13) 0.0376(15) -0.0029(11) -0.0026(12) -0.0073(11)
C34 0.0485(17) 0.0531(16) 0.0357(14) -0.0174(12) 0.0039(12) -0.0125(13)
C28 0.0359(15) 0.0463(16) 0.083(2) -0.0384(16) -0.0163(15) 0.0001(12)
C36 0.0429(15) 0.0354(13) 0.0465(16) -0.0084(11) -0.0073(12) -0.0118(11)
C29 0.0444(16) 0.0451(15) 0.0517(17) -0.0229(13) -0.0209(14) 0.0059(12)
C22 0.0378(15) 0.0419(14) 0.0442(16) -0.0111(12) 0.0057(12) -0.0010(11)
C19 0.0439(15) 0.0398(14) 0.0351(14) -0.0154(11) -0.0011(11) 0.0068(11)
C42 0.0386(15) 0.0349(13) 0.0552(18) -0.0101(12) -0.0030(13) -0.0040(11)
C43 0.0347(14) 0.0360(13) 0.0503(17) 0.0012(12) -0.0119(12) -0.0049(11)
C17 0.0392(15) 0.0259(12) 0.0584(17) -0.0117(11) -0.0136(13) 0.0033(10)
C27 0.0365(15) 0.0367(14) 0.078(2) -0.0245(14) 0.0080(14) -0.0098(11)
C35 0.061(2) 0.0387(14) 0.0411(16) -0.0008(12) 0.0101(14) -0.0083(13)
C33 0.0429(17) 0.080(2) 0.0384(15) -0.0229(15) 0.0087(13) -0.0256(15)
C21 0.0338(16) 0.081(2) 0.0457(18) -0.0070(16) -0.0052(13) 0.0206(15)
C39 0.073(2) 0.062(2) 0.053(2) 0.0131(16) -0.0140(17) -0.0349(19)
C38 0.0417(17) 0.0474(16) 0.070(2) -0.0067(15) 0.0042(15) -0.0151(13)
C23 0.0350(16) 0.0427(16) 0.116(3) -0.0373(18) 0.0177(17) -0.0051(12)
C37 0.076(3) 0.0492(18) 0.099(3) -0.0375(19) -0.004(2) -0.0221(17)
N6 0.0317(12) 0.0343(11) 0.0431(14) -0.0073(10) -0.0081(11) -0.0054(9)
N5 0.0321(11) 0.0365(11) 0.0319(11) -0.0126(9) -0.0028(9) -0.0070(9)

loop_
_atom_type_symbol
_atom_type_description
_atom_type_scat_dispersion_real
_atom_type_scat_dispersion_imag
_atom_type_scat_source
C C 0.0181 0.0091 'International Tables Vol C Tables 4.2.6.8 and 6.1.1.4'
H H 0.0000 0.0000 'International Tables Vol C Tables 4.2.6.8 and 6.1.1.4'
N N 0.0311 0.0180 'International Tables Vol C Tables 4.2.6.8 and 6.1.1.4'
O O 0.0492 0.0322 'International Tables Vol C Tables 4.2.6.8 and 6.1.1.4'
Si Si 0.2541 0.3302 'International Tables Vol C Tables 4.2.6.8 and 6.1.1.4'

loop_
_geom_angle_atom_site_label_1
_geom_angle_atom_site_label_2
_geom_angle_atom_site_label_3
_geom_angle
Si2 Si3 Si1 113.98(3)
N5 Si1 N2 107.20(10)
N5 Si1 C1 109.94(11)
N2 Si1 C1 110.77(11)
N5 Si1 Si3 99.99(8)
N2 Si1 Si3 114.94(7)
C1 Si1 Si3 113.25(7)
N6 Si2 N4 109.49(10)
N6 Si2 C12 98.26(11)
N4 Si2 C12 108.63(10)
N6 Si2 Si3 101.05(9)
N4 Si2 Si3 115.66(7)
C12 Si2 Si3 121.34(8)
C6 O1 C11 121.35(18)
C24 N3 C20 128.4(2)
C24 N4 C16 127.36(18)
C24 N4 Si2 104.99(14)
C16 N4 Si2 126.24(15)
C31 N1 C36 128.2(2)
C31 N2 C32 118.36(19)
C31 N2 Si1 114.38(16)
C32 N2 Si1 126.89(16)
C13 C12 C11 116.6(2)
C13 C12 Si2 125.22(18)
C11 C12 Si2 118.16(17)
N3 C24 N4 112.29(19)
N3 C24 C25 125.5(2)
N4 C24 C25 121.6(2)
C2 C1 C6 116.8(2)
C2 C1 Si1 126.43(18)
C6 C1 Si1 116.17(18)
O1 C6 C5 121.9(2)
O1 C6 C1 112.9(2)
C5 C6 C1 125.2(2)
C41 C40 C45 118.7(2)
C41 C40 C31 117.3(2)
C45 C40 C31 124.0(2)
O1 C11 C10 121.8(2)
O1 C11 C12 113.18(19)
C10 C11 C12 125.0(2)
C1 C2 C3 120.2(2)
N1 C31 N2 115.9(2)
N1 C31 C40 127.7(2)
N2 C31 C40 115.91(19)
C11 C10 C15 115.8(2)
C11 C10 C7 121.8(2)
C15 C10 C7 122.4(2)
C30 C25 C26 119.2(2)
C30 C25 C24 118.5(2)
C26 C25 C24 122.2(2)
C12 C13 C14 120.6(2)
N4 C16 C19 108.67(19)
N4 C16 C17 114.3(2)
C19 C16 C17 108.9(2)
N4 C16 C18 109.01(19)
C19 C16 C18 110.1(2)
C17 C16 C18 105.84(19)
C25 C30 C29 121.0(3)
C5 C7 C8 109.2(2)
C5 C7 C9 109.6(2)
C8 C7 C9 109.8(2)
C5 C7 C10 110.27(18)
C8 C7 C10 109.2(2)
C9 C7 C10 108.9(2)
C40 C41 C42 120.7(3)
C6 C5 C4 115.2(2)
C6 C5 C7 122.5(2)
C4 C5 C7 122.2(2)
C3 C4 C5 122.1(2)
C14 C15 C10 121.5(2)
N2 C32 C34 109.7(2)
N2 C32 C33 109.1(2)
C34 C32 C33 106.1(2)
N2 C32 C35 112.2(2)
C34 C32 C35 110.5(2)
C33 C32 C35 109.1(2)
C4 C3 C2 120.3(2)
C44 C45 C40 120.1(3)
N3 C20 C21 112.8(2)
N3 C20 C22 112.5(2)
C21 C20 C22 110.6(2)
N3 C20 C23 105.6(2)
C21 C20 C23 108.8(3)
C22 C20 C23 106.1(2)
C25 C26 C27 119.8(3)
C43 C44 C45 120.8(3)
C15 C14 C13 120.3(2)
C29 C28 C27 120.2(2)
N1 C36 C38 118.6(2)
N1 C36 C37 106.2(3)
C38 C36 C37 110.3(3)
N1 C36 C39 104.3(2)
C38 C36 C39 108.2(3)
C37 C36 C39 108.6(3)
C28 C29 C30 119.4(3)
C43 C42 C41 120.0(3)
C44 C43 C42 119.6(3)
C28 C27 C26 120.4(3)

loop_
_geom_bond_atom_site_label_1
_geom_bond_atom_site_label_2
_geom_bond_distance
Si3 Si2 2.3680(9)
Si3 Si1 2.3753(8)
Si1 N5 1.728(2)
Si1 N2 1.752(2)
Si1 C1 1.889(2)
Si2 N6 1.737(2)
Si2 N4 1.8127(19)
Si2 C12 1.900(2)
O1 C6 1.369(3)
O1 C11 1.374(3)
N3 C24 1.286(3)
N3 C20 1.481(3)
N4 C24 1.384(3)
N4 C16 1.500(3)
N1 C31 1.278(3)
N1 C36 1.476(3)
N2 C31 1.421(3)
N2 C32 1.497(3)
C12 C13 1.386(3)
C12 C11 1.394(3)
C24 C25 1.511(3)
C1 C2 1.387(4)
C1 C6 1.399(3)
C6 C5 1.387(3)
C40 C41 1.385(4)
C40 C45 1.393(3)
C40 C31 1.503(3)
C11 C10 1.390(3)
C2 C3 1.395(4)
C10 C15 1.391(4)
C10 C7 1.544(3)
C25 C30 1.384(4)
C25 C26 1.386(4)
C13 C14 1.394(4)
C16 C19 1.520(4)
C16 C17 1.530(3)
C16 C18 1.538(3)
C30 C29 1.391(4)
C7 C5 1.525(3)
C7 C8 1.535(3)
C7 C9 1.536(4)
C41 C42 1.387(4)
C5 C4 1.395(4)
C4 C3 1.380(4)
C15 C14 1.384(4)
C32 C34 1.526(4)
C32 C33 1.531(4)
C32 C35 1.535(4)
C45 C44 1.388(4)
C20 C21 1.525(4)
C20 C22 1.525(4)
C20 C23 1.535(4)
C26 C27 1.395(4)
C44 C43 1.370(4)
C28 C29 1.377(5)
C28 C27 1.378(5)
C36 C38 1.520(4)
C36 C37 1.528(5)
C36 C39 1.536(4)
C42 C43 1.383(4)
